data_4130365
loop_
_publ_author_name
'Xu, Weici'
'Arieno, Marcus'
'L\"ow, Henrik'
'Huang, Kaifang'
'Xie, Xiulan'
'Cruchter, Thomas'
'Ma, Qiao'
'Xi, Jianwei'
'Huang, Biao'
'Wiest, Olaf'
'Gong, Lei'
'Meggers, Eric'

_publ_section_title
;
 Metal-Templated Design: Enantioselective Hydrogen-Bond-Driven Catalysis
 Requiring Only Parts-per-Million Catalyst Loading.
;
_journal_issue 28
_journal_name_full 'Journal of the American Chemical Society'
_journal_page_first 8774
_journal_page_last 8780
_journal_paper_doi 10.1021/jacs.6b02769
_journal_volume 138
_journal_year 2016
_chemical_formula_moiety 'C46H39F6IrN6O5&#x00A3;&#x00AC;C0.5 H0.5 Cl1.5'
_chemical_formula_sum 'C46.5 H39.5 Cl1.5 F6 Ir N6 O5'
_chemical_formula_weight 1121.72
_space_group_IT_number 15
_space_group_name_Hall '-C 2yc'
_space_group_name_H-M_alt 'C 1 2/c 1'
_symmetry_cell_setting monoclinic
_symmetry_space_group_name_H-M 'C 1 2/c 1'
_atom_sites_solution_hydrogens geom
_atom_sites_solution_primary direct
_atom_sites_solution_secondary difmap
_audit_creation_method SHELXL-97
_cell_angle_alpha 90.00
_cell_angle_beta 95.8809(13)
_cell_angle_gamma 90.00
_cell_formula_units_Z 8
_cell_length_a 42.9399(15)
_cell_length_b 12.8337(5)
_cell_length_c 18.6967(7)
_cell_measurement_temperature 173(2)
_cell_volume 10249.1(7)
_computing_cell_refinement 'Bruker FRAMBO'
_computing_data_collection 'Bruker FRAMBO'
_computing_data_reduction 'Bruker SAINT'
_computing_molecular_graphics 'Bruker SHELXTL'
_computing_publication_material 'Bruker SHELXTL'
_computing_structure_refinement 'SHELXL-97 (Sheldrick, 1997)'
_computing_structure_solution 'SHELXS-97 (Sheldrick, 1990)'
_diffrn_ambient_temperature 173(2)
_diffrn_measured_fraction_theta_full 0.993
_diffrn_measured_fraction_theta_max 0.993
_diffrn_measurement_device_type 'multiwire proportional'
_diffrn_measurement_method 'phi and omega scans'
_diffrn_radiation_monochromator graphite
_diffrn_radiation_source 'fine-focus sealed tube'
_diffrn_radiation_type MoK\a
_diffrn_radiation_wavelength 0.70932
_diffrn_reflns_av_R_equivalents 0.0663
_diffrn_reflns_av_sigmaI/netI 0.0559
_diffrn_reflns_limit_h_max 52
_diffrn_reflns_limit_h_min -52
_diffrn_reflns_limit_k_max 15
_diffrn_reflns_limit_k_min -15
_diffrn_reflns_limit_l_max 23
_diffrn_reflns_limit_l_min -23
_diffrn_reflns_number 43338
_diffrn_reflns_theta_full 26.00
_diffrn_reflns_theta_max 26.00
_diffrn_reflns_theta_min 3.15
_exptl_absorpt_coefficient_mu 2.753
_exptl_absorpt_correction_T_max 0.7336
_exptl_absorpt_correction_T_min 0.5827
_exptl_absorpt_correction_type multi-scan
_exptl_crystal_colour Yellow
_exptl_crystal_density_diffrn 1.454
_exptl_crystal_density_method 'not measured'
_exptl_crystal_description Block
_exptl_crystal_F_000 4456
_exptl_crystal_size_max 0.22
_exptl_crystal_size_mid 0.15
_exptl_crystal_size_min 0.12
_refine_diff_density_max 2.225
_refine_diff_density_min -2.571
_refine_diff_density_rms 0.196
_refine_ls_extinction_method none
_refine_ls_goodness_of_fit_ref 1.008
_refine_ls_hydrogen_treatment constr
_refine_ls_matrix_type full
_refine_ls_number_parameters 613
_refine_ls_number_reflns 10054
_refine_ls_number_restraints 0
_refine_ls_restrained_S_all 1.008
_refine_ls_R_factor_all 0.0755
_refine_ls_R_factor_gt 0.0595
_refine_ls_shift/su_max 0.001
_refine_ls_shift/su_mean 0.000
_refine_ls_structure_factor_coef Fsqd
_refine_ls_weighting_details 'calc w=1/[\s^2^(Fo^2^)+(0.1635P)^2^+0.0000P] where P=(Fo^2^+2Fc^2^)/3'
_refine_ls_weighting_scheme calc
_refine_ls_wR_factor_gt 0.1867
_refine_ls_wR_factor_ref 0.2137
_reflns_number_gt 7808
_reflns_number_total 10054
_reflns_threshold_expression >2sigma(I)
_cod_data_source_file ja6b02769_si_003.cif
_cod_data_source_block hkf
_cod_depositor_comments
;
The following automatic conversions were performed:

data item '_symmetry_cell_setting' value 'Monoclinic' was changed to
'monoclinic' in accordance with the
/home/saulius/struct/COD-crude-data/automatic-downloads/DataCite-retrospective/ACS/depositions/lib/dictionaries/cif_core.dic
dictionary named 'cif_core.dic' version 2.4.2 last updated on
2011-04-26.

Automatic conversion script
Id: cif_fix_values 6909 2019-04-08 15:41:33Z antanas 
;
_cod_original_cell_volume 10249.1(6)
_cod_original_sg_symbol_H-M C2/c
_cod_original_formula_sum 'C46.50 H39.50 Cl1.50 F6 Ir N6 O5'
_cod_database_code 4130365

loop_
_symmetry_equiv_pos_as_xyz
'x, y, z'
'-x, y, -z+1/2'
'x+1/2, y+1/2, z'
'-x+1/2, y+1/2, -z+1/2'
'-x, -y, -z'
'x, -y, z-1/2'
'-x+1/2, -y+1/2, -z'
'x+1/2, -y+1/2, z-1/2'

loop_
_atom_site_label
_atom_site_type_symbol
_atom_site_fract_x
_atom_site_fract_y
_atom_site_fract_z
_atom_site_U_iso_or_equiv
_atom_site_adp_type
_atom_site_occupancy
_atom_site_symmetry_multiplicity
_atom_site_calc_flag
_atom_site_refinement_flags
Ir1 Ir 0.351809(6) 0.14490(2) 1.049444(14) 0.03003(16) Uani 1 1 d .
N1 N 0.34370(17) 0.1513(4) 0.9386(3) 0.0312(14) Uani 1 1 d .
N2 N 0.35414(16) 0.1405(4) 1.1603(3) 0.0303(14) Uani 1 1 d .
N3 N 0.39101(14) 0.2517(4) 1.0593(3) 0.0317(13) Uani 1 1 d .
N4 N 0.39138(13) 0.0486(4) 1.0418(3) 0.0272(12) Uani 1 1 d .
N5 N 0.39666(13) -0.0548(4) 1.0387(3) 0.0279(12) Uani 1 1 d .
H5A H 0.3820 -0.1031 1.0362 0.033 Uiso 1 1 calc R
N6 N 0.43733(14) -0.1774(5) 1.0405(3) 0.0351(14) Uani 1 1 d .
H6A H 0.4238 -0.2266 1.0482 0.042 Uiso 1 1 calc R
O1B O 0.39019(15) -0.3182(5) 1.0605(4) 0.0620(18) Uani 1 1 d .
O1A O 0.35459(14) -0.2033(5) 1.0168(4) 0.0654(17) Uani 1 1 d .
O1 O 0.32268(13) 0.0765(4) 0.8388(3) 0.0462(13) Uani 1 1 d .
O2 O 0.33731(13) 0.2043(4) 1.2592(3) 0.0473(13) Uani 1 1 d .
O3 O 0.48818(14) -0.1470(4) 1.0179(5) 0.0599(19) Uani 1 1 d .
F1C F 0.3465(2) -0.4550(7) 0.9924(8) 0.164(5) Uani 1 1 d .
F1B F 0.3428(3) -0.4420(7) 1.0824(6) 0.141(4) Uani 1 1 d .
F1A F 0.3135(2) -0.3507(5) 1.0211(14) 0.280(13) Uani 1 1 d .
F1 F 0.4611(5) -0.3702(7) 0.9842(9) 0.263(11) Uani 1 1 d .
F2 F 0.4593(2) -0.3658(5) 1.0874(9) 0.159(6) Uani 1 1 d .
F3 F 0.50169(18) -0.3450(4) 1.0486(7) 0.123(4) Uani 1 1 d .
C1S C 0.3384(3) -0.3729(7) 1.0271(8) 0.071(3) Uani 1 1 d .
C2S C 0.36387(17) -0.2906(5) 1.0360(5) 0.0391(17) Uani 1 1 d .
C3S C 0.7428(4) 0.404(2) 0.6823(11) 0.072(6) Uani 0.50 1 d P
H3SA H 0.7541 0.3699 0.6445 0.087 Uiso 0.50 1 calc PR
C11 C 0.31956(16) 0.0322(6) 1.0318(4) 0.0356(17) Uani 1 1 d .
C12 C 0.3039(2) -0.0287(7) 1.0781(5) 0.051(2) Uani 1 1 d .
H12A H 0.3078 -0.0153 1.1282 0.062 Uiso 1 1 calc R
C13 C 0.2833(2) -0.1060(8) 1.0569(5) 0.057(2) Uani 1 1 d .
H13A H 0.2734 -0.1439 1.0919 0.069 Uiso 1 1 calc R
C14 C 0.2766(2) -0.1301(6) 0.9832(7) 0.062(3) Uani 1 1 d .
H14A H 0.2623 -0.1842 0.9683 0.074 Uiso 1 1 calc R
C15 C 0.29102(18) -0.0748(6) 0.9339(5) 0.052(2) Uani 1 1 d .
H15A H 0.2870 -0.0902 0.8841 0.063 Uiso 1 1 calc R
C16 C 0.31167(16) 0.0045(5) 0.9573(4) 0.0356(15) Uani 1 1 d .
C17 C 0.32668(17) 0.0758(6) 0.9104(4) 0.0394(17) Uani 1 1 d .
C21 C 0.3693(2) 0.3039(6) 0.8782(4) 0.0450(19) Uani 1 1 d .
H21A H 0.3774 0.3400 0.9203 0.054 Uiso 1 1 calc R
C22 C 0.3735(2) 0.3420(6) 0.8086(5) 0.053(2) Uani 1 1 d .
C23 C 0.3608(2) 0.2892(7) 0.7483(5) 0.060(2) Uani 1 1 d .
H23A H 0.3638 0.3170 0.7024 0.072 Uiso 1 1 calc R
C24 C 0.3438(2) 0.1979(9) 0.7513(4) 0.062(3) Uani 1 1 d .
H24A H 0.3354 0.1620 0.7092 0.075 Uiso 1 1 calc R
C25 C 0.3399(3) 0.1620(7) 0.8210(6) 0.052(2) Uani 1 1 d .
C26 C 0.35271(17) 0.2108(6) 0.8818(4) 0.0365(16) Uani 1 1 d .
C27 C 0.3915(3) 0.4435(8) 0.7998(6) 0.078(3) Uani 1 1 d .
C28 C 0.4066(4) 0.4895(11) 0.8710(7) 0.125(6) Uani 1 1 d .
H28A H 0.4218 0.4398 0.8941 0.187 Uiso 1 1 calc R
H28B H 0.3903 0.5033 0.9029 0.187 Uiso 1 1 calc R
H28C H 0.4173 0.5547 0.8615 0.187 Uiso 1 1 calc R
C29 C 0.3674(5) 0.5278(10) 0.7644(10) 0.156(8) Uani 1 1 d .
H29A H 0.3575 0.5012 0.7185 0.233 Uiso 1 1 calc R
H29B H 0.3786 0.5926 0.7562 0.233 Uiso 1 1 calc R
H29C H 0.3513 0.5415 0.7968 0.233 Uiso 1 1 calc R
C30 C 0.4138(4) 0.4234(10) 0.7454(9) 0.125(6) Uani 1 1 d .
H30A H 0.4023 0.3965 0.7012 0.187 Uiso 1 1 calc R
H30B H 0.4294 0.3719 0.7643 0.187 Uiso 1 1 calc R
H30C H 0.4244 0.4884 0.7348 0.187 Uiso 1 1 calc R
C31 C 0.31744(17) 0.2492(6) 1.0663(4) 0.0383(17) Uani 1 1 d .
C32 C 0.2973(2) 0.3031(7) 1.0158(5) 0.051(2) Uani 1 1 d .
H32A H 0.2990 0.2948 0.9658 0.062 Uiso 1 1 calc R
C33 C 0.2747(2) 0.3689(8) 1.0393(7) 0.067(3) Uani 1 1 d .
H33A H 0.2612 0.4061 1.0047 0.081 Uiso 1 1 calc R
C34 C 0.2713(2) 0.3816(9) 1.1109(6) 0.069(3) Uani 1 1 d .
H34A H 0.2556 0.4265 1.1255 0.083 Uiso 1 1 calc R
C35 C 0.2904(2) 0.3303(7) 1.1604(6) 0.062(3) Uani 1 1 d .
H35A H 0.2880 0.3384 1.2100 0.074 Uiso 1 1 calc R
C36 C 0.31310(18) 0.2671(6) 1.1399(4) 0.0444(18) Uani 1 1 d .
C37 C 0.33440(18) 0.2027(6) 1.1878(4) 0.0431(18) Uani 1 1 d .
C41 C 0.39855(16) 0.0308(5) 1.2233(4) 0.0348(15) Uani 1 1 d .
H41A H 0.4064 0.0032 1.1815 0.042 Uiso 1 1 calc R
C42 C 0.41260(19) 0.0046(7) 1.2915(4) 0.0479(19) Uani 1 1 d .
C43 C 0.40055(19) 0.0483(7) 1.3510(4) 0.050(2) Uani 1 1 d .
H43A H 0.4106 0.0310 1.3971 0.060 Uiso 1 1 calc R
C44 C 0.3754(2) 0.1144(8) 1.3484(4) 0.051(2) Uani 1 1 d .
H44A H 0.3678 0.1427 1.3902 0.061 Uiso 1 1 calc R
C45 C 0.3620(2) 0.1363(6) 1.2791(6) 0.047(2) Uani 1 1 d .
C46 C 0.37243(17) 0.0992(6) 1.2169(4) 0.0375(16) Uani 1 1 d .
C47 C 0.44165(17) -0.0654(6) 1.3014(4) 0.0420(18) Uani 1 1 d .
C48 C 0.4700(2) 0.0018(9) 1.3337(6) 0.075(3) Uani 1 1 d .
H48A H 0.4737 0.0583 1.3004 0.112 Uiso 1 1 calc R
H48B H 0.4887 -0.0421 1.3413 0.112 Uiso 1 1 calc R
H48C H 0.4653 0.0314 1.3798 0.112 Uiso 1 1 calc R
C49 C 0.4489(2) -0.1146(9) 1.2308(5) 0.066(3) Uani 1 1 d .
H49A H 0.4310 -0.1566 1.2110 0.099 Uiso 1 1 calc R
H49B H 0.4674 -0.1593 1.2395 0.099 Uiso 1 1 calc R
H49C H 0.4530 -0.0597 1.1966 0.099 Uiso 1 1 calc R
C50 C 0.4376(3) -0.1526(7) 1.3553(6) 0.060(3) Uani 1 1 d .
H50A H 0.4202 -0.1976 1.3368 0.089 Uiso 1 1 calc R
H50B H 0.4332 -0.1223 1.4013 0.089 Uiso 1 1 calc R
H50C H 0.4569 -0.1938 1.3624 0.089 Uiso 1 1 calc R
C51 C 0.3894(2) 0.3535(5) 1.0705(5) 0.045(2) Uani 1 1 d .
H51A H 0.3699 0.3820 1.0803 0.053 Uiso 1 1 calc R
C52 C 0.41440(19) 0.4205(6) 1.0687(5) 0.0443(18) Uani 1 1 d .
H52A H 0.4120 0.4936 1.0738 0.053 Uiso 1 1 calc R
C53 C 0.4428(2) 0.3770(6) 1.0594(6) 0.052(2) Uani 1 1 d .
H53A H 0.4606 0.4206 1.0584 0.063 Uiso 1 1 calc R
C54 C 0.44586(18) 0.2703(6) 1.0512(4) 0.0405(17) Uani 1 1 d .
H54A H 0.4655 0.2400 1.0444 0.049 Uiso 1 1 calc R
C55 C 0.41949(16) 0.2096(5) 1.0532(4) 0.0319(15) Uani 1 1 d .
C61 C 0.41951(15) 0.0953(5) 1.0455(4) 0.0294(14) Uani 1 1 d .
C62 C 0.44365(15) 0.0203(5) 1.0435(4) 0.0296(14) Uani 1 1 d .
H62A H 0.4655 0.0317 1.0442 0.036 Uiso 1 1 calc R
C63 C 0.42766(16) -0.0736(5) 1.0401(4) 0.0303(15) Uani 1 1 d .
C64 C 0.46689(18) -0.2045(6) 1.0296(4) 0.0418(17) Uani 1 1 d .
C65 C 0.4731(2) -0.3236(7) 1.0396(7) 0.067(3) Uani 1 1 d .
Cl3A Cl 0.76816(8) 0.4815(4) 0.73956(17) 0.0476(10) Uani 0.50 1 d P
Cl3B Cl 0.71309(14) 0.4863(8) 0.6441(4) 0.145(4) Uani 0.50 1 d P
Cl3C Cl 0.7261(3) 0.3114(9) 0.7361(9) 0.214(7) Uani 0.50 1 d P

loop_
_atom_site_aniso_label
_atom_site_aniso_U_11
_atom_site_aniso_U_22
_atom_site_aniso_U_33
_atom_site_aniso_U_23
_atom_site_aniso_U_13
_atom_site_aniso_U_12
Ir1 0.0272(2) 0.0300(2) 0.0333(2) 0.00277(9) 0.00507(14) 0.00328(9)
N1 0.040(4) 0.030(3) 0.023(3) 0.001(2) 0.001(3) 0.005(2)
N2 0.041(4) 0.029(3) 0.023(3) 0.002(2) 0.009(3) 0.009(2)
N3 0.040(3) 0.022(3) 0.035(3) -0.001(2) 0.009(3) 0.001(2)
N4 0.030(3) 0.026(3) 0.025(3) 0.002(2) -0.002(2) 0.004(2)
N5 0.030(3) 0.022(3) 0.033(3) 0.002(2) 0.005(2) 0.000(2)
N6 0.035(3) 0.025(3) 0.045(4) 0.002(3) 0.004(3) 0.002(3)
O1B 0.042(4) 0.044(3) 0.098(5) 0.015(3) -0.005(3) -0.002(3)
O1A 0.040(3) 0.049(4) 0.104(5) 0.006(4) -0.007(3) -0.012(3)
O1 0.050(3) 0.049(3) 0.037(3) 0.000(2) -0.007(2) -0.009(3)
O2 0.047(3) 0.061(3) 0.037(3) -0.002(3) 0.018(2) 0.012(3)
O3 0.034(3) 0.036(3) 0.112(6) -0.006(3) 0.018(4) 0.000(2)
F1C 0.133(8) 0.086(6) 0.274(15) -0.074(8) 0.022(9) -0.044(5)
F1B 0.163(9) 0.106(6) 0.148(9) 0.027(6) -0.015(7) -0.069(6)
F1A 0.041(5) 0.052(5) 0.74(4) 0.056(9) 0.000(10) -0.011(3)
F1 0.44(2) 0.072(5) 0.228(14) -0.089(7) -0.190(15) 0.110(9)
F2 0.107(7) 0.058(4) 0.331(18) 0.074(6) 0.118(10) 0.030(4)
F3 0.061(4) 0.058(4) 0.256(12) 0.043(5) 0.044(6) 0.022(3)
C1S 0.049(6) 0.026(4) 0.141(11) 0.011(6) 0.016(7) -0.006(4)
C2S 0.033(4) 0.018(3) 0.067(5) 0.007(3) 0.010(4) 0.001(3)
C3S 0.041(10) 0.117(17) 0.059(12) -0.015(12) 0.002(9) -0.016(11)
C11 0.025(3) 0.032(4) 0.051(5) 0.007(3) 0.010(3) 0.003(3)
C12 0.046(5) 0.054(5) 0.056(5) 0.005(4) 0.010(4) 0.002(4)
C13 0.051(5) 0.059(5) 0.062(6) 0.021(5) 0.006(5) -0.013(5)
C14 0.048(6) 0.040(4) 0.097(9) 0.022(5) 0.010(6) -0.010(4)
C15 0.034(4) 0.046(5) 0.074(6) 0.005(4) -0.006(4) 0.003(4)
C16 0.035(4) 0.033(4) 0.039(4) 0.003(3) 0.002(3) -0.002(3)
C17 0.031(4) 0.048(4) 0.038(4) -0.003(3) -0.005(3) 0.005(3)
C21 0.054(5) 0.038(4) 0.043(4) 0.004(3) 0.005(4) 0.000(4)
C22 0.063(6) 0.047(5) 0.048(5) 0.010(4) 0.006(5) -0.001(4)
C23 0.086(7) 0.052(5) 0.044(5) 0.015(4) 0.012(5) -0.010(5)
C24 0.069(6) 0.087(7) 0.029(4) -0.006(4) 0.001(4) 0.013(6)
C25 0.050(6) 0.048(5) 0.057(6) 0.006(4) 0.003(5) -0.001(4)
C26 0.041(4) 0.044(4) 0.024(3) 0.006(3) 0.002(3) 0.003(3)
C27 0.089(8) 0.067(6) 0.081(8) 0.032(6) 0.023(6) -0.006(6)
C28 0.186(16) 0.124(11) 0.058(7) 0.016(7) -0.019(9) -0.097(11)
C29 0.187(18) 0.063(8) 0.198(19) 0.052(10) -0.065(15) -0.008(10)
C30 0.156(14) 0.069(8) 0.164(15) 0.015(8) 0.085(12) -0.019(8)
C31 0.030(4) 0.035(4) 0.052(5) 0.004(3) 0.011(3) 0.006(3)
C32 0.050(5) 0.053(5) 0.051(5) 0.001(4) 0.000(4) 0.017(4)
C33 0.044(6) 0.078(7) 0.078(8) 0.005(5) -0.003(5) 0.036(5)
C34 0.054(6) 0.088(7) 0.068(7) 0.000(6) 0.014(5) 0.038(5)
C35 0.066(6) 0.061(5) 0.061(6) -0.007(5) 0.018(5) 0.028(5)
C36 0.038(4) 0.048(4) 0.048(5) -0.004(4) 0.005(3) 0.010(3)
C37 0.040(4) 0.057(5) 0.033(4) 0.010(4) 0.006(3) -0.002(4)
C41 0.035(4) 0.043(4) 0.027(3) 0.006(3) 0.003(3) 0.005(3)
C42 0.043(4) 0.062(5) 0.041(4) 0.000(4) 0.015(4) -0.002(4)
C43 0.044(5) 0.065(5) 0.039(4) 0.004(4) 0.000(4) 0.003(4)
C44 0.055(5) 0.076(6) 0.021(4) -0.007(4) -0.001(3) 0.002(5)
C45 0.038(5) 0.047(5) 0.061(6) -0.002(4) 0.023(4) 0.002(3)
C46 0.035(4) 0.044(4) 0.034(4) 0.002(3) 0.006(3) -0.003(3)
C47 0.030(4) 0.058(5) 0.037(4) 0.010(4) 0.001(3) 0.002(3)
C48 0.053(6) 0.092(8) 0.079(7) 0.017(6) 0.007(5) -0.001(5)
C49 0.053(6) 0.102(7) 0.043(5) 0.001(5) 0.006(4) 0.034(6)
C50 0.056(6) 0.072(7) 0.052(6) 0.015(4) 0.010(5) 0.014(4)
C51 0.042(5) 0.039(4) 0.054(5) -0.007(3) 0.012(4) 0.004(3)
C52 0.047(5) 0.029(4) 0.056(5) -0.001(3) 0.002(4) 0.003(3)
C53 0.047(5) 0.032(4) 0.079(7) -0.001(4) 0.015(5) -0.006(4)
C54 0.035(4) 0.028(4) 0.058(5) -0.004(3) 0.004(3) -0.005(3)
C55 0.029(3) 0.035(4) 0.032(4) 0.000(3) 0.004(3) 0.000(3)
C61 0.029(3) 0.023(3) 0.037(4) -0.002(3) 0.005(3) 0.002(3)
C62 0.023(3) 0.033(3) 0.032(3) -0.003(3) 0.001(3) -0.001(3)
C63 0.034(4) 0.027(3) 0.031(3) 0.005(3) 0.009(3) 0.008(3)
C64 0.040(4) 0.037(4) 0.050(4) -0.001(3) 0.008(3) 0.004(3)
C65 0.041(5) 0.044(5) 0.117(10) -0.018(6) 0.014(6) 0.007(4)
Cl3A 0.0334(18) 0.096(3) 0.0122(14) -0.0051(16) -0.0019(13) -0.0263(19)
Cl3B 0.059(3) 0.285(11) 0.082(4) -0.094(6) -0.036(3) 0.088(5)
Cl3C 0.162(9) 0.143(7) 0.367(19) -0.058(10) 0.164(12) -0.100(8)

loop_
_atom_type_symbol
_atom_type_description
_atom_type_scat_dispersion_real
_atom_type_scat_dispersion_imag
_atom_type_scat_source
Ir Ir -1.4442 7.9887 'International Tables Vol C Tables 4.2.6.8 and 6.1.1.4'
C C 0.0033 0.0016 'International Tables Vol C Tables 4.2.6.8 and 6.1.1.4'
F F 0.0171 0.0103 'International Tables Vol C Tables 4.2.6.8 and 6.1.1.4'
H H 0.0000 0.0000 'International Tables Vol C Tables 4.2.6.8 and 6.1.1.4'
Cl Cl 0.1484 0.1585 'International Tables Vol C Tables 4.2.6.8 and 6.1.1.4'
N N 0.0061 0.0033 'International Tables Vol C Tables 4.2.6.8 and 6.1.1.4'
O O 0.0106 0.0060 'International Tables Vol C Tables 4.2.6.8 and 6.1.1.4'

loop_
_geom_angle_atom_site_label_1
_geom_angle_atom_site_label_2
_geom_angle_atom_site_label_3
_geom_angle
C11 Ir1 C31 90.0(3)
C11 Ir1 N2 96.1(3)
C31 Ir1 N2 79.9(3)
C11 Ir1 N1 79.7(3)
C31 Ir1 N1 94.5(3)
N2 Ir1 N1 173.1(2)
C11 Ir1 N4 96.5(3)
C31 Ir1 N4 172.4(3)
N2 Ir1 N4 95.4(2)
N1 Ir1 N4 90.6(2)
C11 Ir1 N3 171.3(2)
C31 Ir1 N3 98.0(3)
N2 Ir1 N3 88.5(2)
N1 Ir1 N3 96.3(2)
N4 Ir1 N3 75.7(2)
C17 N1 C26 106.9(6)
C17 N1 Ir1 114.1(5)
C26 N1 Ir1 138.9(5)
C37 N2 C46 106.1(6)
C37 N2 Ir1 114.3(5)
C46 N2 Ir1 139.2(5)
C51 N3 C55 117.9(7)
C51 N3 Ir1 125.9(5)
C55 N3 Ir1 116.2(4)
C61 N4 N5 106.6(5)
C61 N4 Ir1 117.4(4)
N5 N4 Ir1 135.8(4)
N4 N5 C63 110.2(5)
N4 N5 H5A 124.9
C63 N5 H5A 124.9
C64 N6 C63 121.9(6)
C64 N6 H6A 119.0
C63 N6 H6A 119.0
C17 O1 C25 103.3(7)
C37 O2 C45 104.4(6)
C1S F1C F1B 51.4(8)
C1S F1B F1C 48.5(7)
F1A C1S F1C 117.7(15)
F1A C1S F1B 107.7(14)
F1C C1S F1B 80.1(9)
F1A C1S C2S 120.9(8)
F1C C1S C2S 113.0(9)
F1B C1S C2S 109.1(10)
O1B C2S O1A 129.0(7)
O1B C2S C1S 117.8(7)
O1A C2S C1S 113.2(7)
Cl3B C3S Cl3A 106.8(14)
Cl3B C3S Cl3C 108.6(12)
Cl3A C3S Cl3C 107.3(12)
Cl3B C3S H3SA 111.3
Cl3A C3S H3SA 111.3
Cl3C C3S H3SA 111.3
C12 C11 C16 112.4(7)
C12 C11 Ir1 132.3(7)
C16 C11 Ir1 115.2(5)
C13 C12 C11 124.7(9)
C13 C12 H12A 117.6
C11 C12 H12A 117.6
C12 C13 C14 120.4(9)
C12 C13 H13A 119.8
C14 C13 H13A 119.8
C15 C14 C13 119.0(9)
C15 C14 H14A 120.5
C13 C14 H14A 120.5
C14 C15 C16 119.1(9)
C14 C15 H15A 120.4
C16 C15 H15A 120.4
C15 C16 C11 124.3(7)
C15 C16 C17 125.1(7)
C11 C16 C17 110.5(6)
N1 C17 O1 114.4(7)
N1 C17 C16 119.3(7)
O1 C17 C16 126.0(7)
C26 C21 C22 117.0(8)
C26 C21 H21A 121.5
C22 C21 H21A 121.5
C23 C22 C21 120.2(8)
C23 C22 C27 119.5(9)
C21 C22 C27 120.3(9)
C22 C23 C24 123.3(8)
C22 C23 H23A 118.3
C24 C23 H23A 118.3
C23 C24 C25 115.3(9)
C23 C24 H24A 122.3
C25 C24 H24A 122.3
C26 C25 O1 110.1(8)
C26 C25 C24 123.0(9)
O1 C25 C24 126.9(10)
C25 C26 N1 105.3(7)
C25 C26 C21 121.1(7)
N1 C26 C21 133.6(7)
C30 C27 C22 106.9(9)
C30 C27 C28 114.6(13)
C22 C27 C28 114.0(9)
C30 C27 C29 105.6(12)
C22 C27 C29 108.0(10)
C28 C27 C29 107.3(12)
C27 C28 H28A 109.5
C27 C28 H28B 109.5
H28A C28 H28B 109.5
C27 C28 H28C 109.5
H28A C28 H28C 109.5
H28B C28 H28C 109.5
C27 C29 H29A 109.5
C27 C29 H29B 109.5
H29A C29 H29B 109.5
C27 C29 H29C 109.5
H29A C29 H29C 109.5
H29B C29 H29C 109.5
C27 C30 H30A 109.5
C27 C30 H30B 109.5
H30A C30 H30B 109.5
C27 C30 H30C 109.5
H30A C30 H30C 109.5
H30B C30 H30C 109.5
C32 C31 C36 116.1(7)
C32 C31 Ir1 129.0(6)
C36 C31 Ir1 115.0(5)
C33 C32 C31 119.4(9)
C33 C32 H32A 120.3
C31 C32 H32A 120.3
C34 C33 C32 121.8(9)
C34 C33 H33A 119.1
C32 C33 H33A 119.1
C35 C34 C33 119.7(8)
C35 C34 H34A 120.1
C33 C34 H34A 120.1
C34 C35 C36 120.3(9)
C34 C35 H35A 119.8
C36 C35 H35A 119.8
C35 C36 C31 122.6(8)
C35 C36 C37 125.9(8)
C31 C36 C37 111.4(6)
N2 C37 O2 114.0(7)
N2 C37 C36 119.4(7)
O2 C37 C36 126.4(7)
C42 C41 C46 119.4(7)
C42 C41 H41A 120.3
C46 C41 H41A 120.3
C43 C42 C41 118.2(8)
C43 C42 C47 120.3(7)
C41 C42 C47 121.5(7)
C44 C43 C42 125.3(8)
C44 C43 H43A 117.4
C42 C43 H43A 117.4
C43 C44 C45 114.0(8)
C43 C44 H44A 123.0
C45 C44 H44A 123.0
C46 C45 C44 125.4(8)
C46 C45 O2 107.2(8)
C44 C45 O2 127.3(8)
N2 C46 C45 108.1(7)
N2 C46 C41 134.1(6)
C45 C46 C41 117.8(7)
C49 C47 C50 108.3(8)
C49 C47 C42 112.0(7)
C50 C47 C42 111.3(7)
C49 C47 C48 110.1(8)
C50 C47 C48 106.6(7)
C42 C47 C48 108.4(7)
C47 C48 H48A 109.5
C47 C48 H48B 109.5
H48A C48 H48B 109.5
C47 C48 H48C 109.5
H48A C48 H48C 109.5
H48B C48 H48C 109.5
C47 C49 H49A 109.5
C47 C49 H49B 109.5
H49A C49 H49B 109.5
C47 C49 H49C 109.5
H49A C49 H49C 109.5
H49B C49 H49C 109.5
C47 C50 H50A 109.5
C47 C50 H50B 109.5
H50A C50 H50B 109.5
C47 C50 H50C 109.5
H50A C50 H50C 109.5
H50B C50 H50C 109.5
N3 C51 C52 124.0(8)
N3 C51 H51A 118.0
C52 C51 H51A 118.0
C53 C52 C51 117.1(7)
C53 C52 H52A 121.5
C51 C52 H52A 121.5
C52 C53 C54 120.8(8)
C52 C53 H53A 119.6
C54 C53 H53A 119.6
C55 C54 C53 118.0(7)
C55 C54 H54A 121.0
C53 C54 H54A 121.0
N3 C55 C54 121.9(6)
N3 C55 C61 114.5(5)
C54 C55 C61 123.5(6)
N4 C61 C62 110.6(6)
N4 C61 C55 116.1(5)
C62 C61 C55 133.3(6)
C63 C62 C61 103.4(6)
C63 C62 H62A 128.3
C61 C62 H62A 128.3
N5 C63 C62 109.2(6)
N5 C63 N6 117.6(6)
C62 C63 N6 133.2(6)
O3 C64 N6 127.4(7)
O3 C64 C65 119.8(7)
N6 C64 C65 112.6(7)
F2 C65 F3 109.9(12)
F2 C65 F1 101.4(14)
F3 C65 F1 108.6(13)
F2 C65 C64 115.2(8)
F3 C65 C64 112.5(8)
F1 C65 C64 108.5(11)

loop_
_geom_bond_atom_site_label_1
_geom_bond_atom_site_label_2
_geom_bond_distance
Ir1 C11 2.006(7)
Ir1 C31 2.041(7)
Ir1 N2 2.066(6)
Ir1 N1 2.068(7)
Ir1 N4 2.118(5)
Ir1 N3 2.163(6)
N1 C17 1.293(10)
N1 C26 1.394(9)
N2 C37 1.308(10)
N2 C46 1.358(10)
N3 C51 1.327(8)
N3 C55 1.353(9)
N4 C61 1.344(8)
N4 N5 1.349(8)
N5 C63 1.350(9)
N5 H5A 0.8800
N6 C64 1.352(9)
N6 C63 1.395(9)
N6 H6A 0.8800
O1B C2S 1.227(9)
O1A C2S 1.231(9)
O1 C17 1.332(9)
O1 C25 1.383(11)
O2 C37 1.326(9)
O2 C45 1.394(11)
O3 C64 1.212(9)
F1C C1S 1.303(14)
F1C F1B 1.715(17)
F1B C1S 1.360(14)
F1A C1S 1.104(13)
F1 C65 1.259(15)
F2 C65 1.246(15)
F3 C65 1.254(12)
C1S C2S 1.517(12)
C3S Cl3B 1.75(2)
C3S Cl3A 1.76(2)
C3S Cl3C 1.76(2)
C3S H3SA 1.0000
C11 C12 1.391(11)
C11 C16 1.444(11)
C12 C13 1.360(13)
C12 H12A 0.9500
C13 C14 1.413(16)
C13 H13A 0.9500
C14 C15 1.363(13)
C14 H14A 0.9500
C15 C16 1.391(11)
C15 H15A 0.9500
C16 C17 1.463(10)
C21 C26 1.396(10)
C21 C22 1.419(12)
C21 H21A 0.9500
C22 C23 1.380(13)
C22 C27 1.532(13)
C23 C24 1.383(14)
C23 H23A 0.9500
C24 C25 1.409(14)
C24 H24A 0.9500
C25 C26 1.364(13)
C27 C30 1.489(16)
C27 C28 1.537(16)
C27 C29 1.593(17)
C28 H28A 0.9800
C28 H28B 0.9800
C28 H28C 0.9800
C29 H29A 0.9800
C29 H29B 0.9800
C29 H29C 0.9800
C30 H30A 0.9800
C30 H30B 0.9800
C30 H30C 0.9800
C31 C32 1.397(11)
C31 C36 1.426(11)
C32 C33 1.391(13)
C32 H32A 0.9500
C33 C34 1.371(15)
C33 H33A 0.9500
C34 C35 1.344(14)
C34 H34A 0.9500
C35 C36 1.353(11)
C35 H35A 0.9500
C36 C37 1.468(11)
C41 C42 1.395(10)
C41 C46 1.419(10)
C41 H41A 0.9500
C42 C43 1.392(11)
C42 C47 1.533(11)
C43 C44 1.370(12)
C43 H43A 0.9500
C44 C45 1.392(14)
C44 H44A 0.9500
C45 C46 1.374(12)
C47 C49 1.524(12)
C47 C50 1.528(11)
C47 C48 1.560(13)
C48 H48A 0.9800
C48 H48B 0.9800
C48 H48C 0.9800
C49 H49A 0.9800
C49 H49B 0.9800
C49 H49C 0.9800
C50 H50A 0.9800
C50 H50B 0.9800
C50 H50C 0.9800
C51 C52 1.377(11)
C51 H51A 0.9500
C52 C53 1.368(12)
C52 H52A 0.9500
C53 C54 1.385(10)
C53 H53A 0.9500
C54 C55 1.379(10)
C54 H54A 0.9500
C55 C61 1.474(10)
C61 C62 1.417(9)
C62 C63 1.386(9)
C62 H62A 0.9500
C64 C65 1.559(12)

loop_
_geom_torsion_atom_site_label_1
_geom_torsion_atom_site_label_2
_geom_torsion_atom_site_label_3
_geom_torsion_atom_site_label_4
_geom_torsion
C11 Ir1 N1 C17 -9.3(5)
C31 Ir1 N1 C17 -98.5(6)
N2 Ir1 N1 C17 -62.9(18)
N4 Ir1 N1 C17 87.2(5)
N3 Ir1 N1 C17 162.8(5)
C11 Ir1 N1 C26 175.8(8)
C31 Ir1 N1 C26 86.5(8)
N2 Ir1 N1 C26 122.2(17)
N4 Ir1 N1 C26 -87.7(8)
N3 Ir1 N1 C26 -12.1(8)
C11 Ir1 N2 C37 -89.8(6)
C31 Ir1 N2 C37 -0.8(6)
N1 Ir1 N2 C37 -37.0(19)
N4 Ir1 N2 C37 173.1(5)
N3 Ir1 N2 C37 97.6(6)
C11 Ir1 N2 C46 98.8(8)
C31 Ir1 N2 C46 -172.2(8)
N1 Ir1 N2 C46 151.6(15)
N4 Ir1 N2 C46 1.7(8)
N3 Ir1 N2 C46 -73.8(8)
C11 Ir1 N3 C51 155.8(16)
C31 Ir1 N3 C51 -2.0(7)
N2 Ir1 N3 C51 -81.6(7)
N1 Ir1 N3 C51 93.4(7)
N4 Ir1 N3 C51 -177.6(7)
C11 Ir1 N3 C55 -23.9(19)
C31 Ir1 N3 C55 178.2(5)
N2 Ir1 N3 C55 98.6(5)
N1 Ir1 N3 C55 -86.3(5)
N4 Ir1 N3 C55 2.6(5)
C11 Ir1 N4 C61 175.3(5)
C31 Ir1 N4 C61 -36(2)
N2 Ir1 N4 C61 -87.8(5)
N1 Ir1 N4 C61 95.6(5)
N3 Ir1 N4 C61 -0.7(5)
C11 Ir1 N4 N5 -10.4(6)
C31 Ir1 N4 N5 138.5(18)
N2 Ir1 N4 N5 86.5(6)
N1 Ir1 N4 N5 -90.1(6)
N3 Ir1 N4 N5 173.5(6)
C61 N4 N5 C63 -0.2(7)
Ir1 N4 N5 C63 -175.0(5)
F1B F1C C1S F1A -104.9(17)
F1B F1C C1S C2S 106.7(12)
F1C F1B C1S F1A 116.1(15)
F1C F1B C1S C2S -111.1(10)
F1A C1S C2S O1B 161.6(19)
F1C C1S C2S O1B -51.0(16)
F1B C1S C2S O1B 36.1(13)
F1A C1S C2S O1A -18(2)
F1C C1S C2S O1A 129.0(12)
F1B C1S C2S O1A -143.9(10)
C31 Ir1 C11 C12 -79.7(8)
N2 Ir1 C11 C12 0.2(8)
N1 Ir1 C11 C12 -174.3(8)
N4 Ir1 C11 C12 96.4(8)
N3 Ir1 C11 C12 122.2(16)
C31 Ir1 C11 C16 103.3(5)
N2 Ir1 C11 C16 -176.8(5)
N1 Ir1 C11 C16 8.7(5)
N4 Ir1 C11 C16 -80.6(5)
N3 Ir1 C11 C16 -54.8(19)
C16 C11 C12 C13 0.0(12)
Ir1 C11 C12 C13 -177.1(7)
C11 C12 C13 C14 0.4(15)
C12 C13 C14 C15 -0.1(15)
C13 C14 C15 C16 -0.6(13)
C14 C15 C16 C11 1.1(12)
C14 C15 C16 C17 -174.5(8)
C12 C11 C16 C15 -0.7(10)
Ir1 C11 C16 C15 176.9(6)
C12 C11 C16 C17 175.4(6)
Ir1 C11 C16 C17 -7.0(8)
C26 N1 C17 O1 -0.3(9)
Ir1 N1 C17 O1 -176.8(5)
C26 N1 C17 C16 -175.2(6)
Ir1 N1 C17 C16 8.3(9)
C25 O1 C17 N1 1.3(9)
C25 O1 C17 C16 175.8(8)
C15 C16 C17 N1 175.0(7)
C11 C16 C17 N1 -1.1(9)
C15 C16 C17 O1 0.8(12)
C11 C16 C17 O1 -175.3(7)
C26 C21 C22 C23 1.7(13)
C26 C21 C22 C27 -179.9(8)
C21 C22 C23 C24 -0.7(16)
C27 C22 C23 C24 -179.1(10)
C22 C23 C24 C25 0.9(15)
C17 O1 C25 C26 -1.9(10)
C17 O1 C25 C24 179.5(10)
C23 C24 C25 C26 -2.2(15)
C23 C24 C25 O1 176.2(9)
O1 C25 C26 N1 1.8(10)
C24 C25 C26 N1 -179.6(9)
O1 C25 C26 C21 -175.2(7)
C24 C25 C26 C21 3.4(14)
C17 N1 C26 C25 -0.9(9)
Ir1 N1 C26 C25 174.2(7)
C17 N1 C26 C21 175.5(8)
Ir1 N1 C26 C21 -9.3(14)
C22 C21 C26 C25 -3.0(12)
C22 C21 C26 N1 -179.0(8)
C23 C22 C27 C30 -47.8(15)
C21 C22 C27 C30 133.7(12)
C23 C22 C27 C28 -175.5(12)
C21 C22 C27 C28 6.0(15)
C23 C22 C27 C29 65.4(14)
C21 C22 C27 C29 -113.1(13)
C11 Ir1 C31 C32 -80.8(8)
N2 Ir1 C31 C32 -177.0(8)
N1 Ir1 C31 C32 -1.1(8)
N4 Ir1 C31 C32 130.1(17)
N3 Ir1 C31 C32 95.9(8)
C11 Ir1 C31 C36 97.5(6)
N2 Ir1 C31 C36 1.2(6)
N1 Ir1 C31 C36 177.2(6)
N4 Ir1 C31 C36 -52(2)
N3 Ir1 C31 C36 -85.8(6)
C36 C31 C32 C33 -0.2(13)
Ir1 C31 C32 C33 178.1(7)
C31 C32 C33 C34 -0.8(17)
C32 C33 C34 C35 0.6(19)
C33 C34 C35 C36 0.7(18)
C34 C35 C36 C31 -1.8(15)
C34 C35 C36 C37 -176.7(10)
C32 C31 C36 C35 1.5(12)
Ir1 C31 C36 C35 -177.0(7)
C32 C31 C36 C37 177.1(7)
Ir1 C31 C36 C37 -1.4(9)
C46 N2 C37 O2 -1.9(9)
Ir1 N2 C37 O2 -176.1(5)
C46 N2 C37 C36 174.4(7)
Ir1 N2 C37 C36 0.3(9)
C45 O2 C37 N2 0.8(9)
C45 O2 C37 C36 -175.3(8)
C35 C36 C37 N2 176.1(8)
C31 C36 C37 N2 0.7(11)
C35 C36 C37 O2 -8.0(14)
C31 C36 C37 O2 176.6(7)
C46 C41 C42 C43 -1.0(11)
C46 C41 C42 C47 -177.5(7)
C41 C42 C43 C44 1.2(14)
C47 C42 C43 C44 177.9(8)
C42 C43 C44 C45 -0.1(14)
C43 C44 C45 C46 -1.4(14)
C43 C44 C45 O2 -176.5(8)
C37 O2 C45 C46 0.7(9)
C37 O2 C45 C44 176.5(9)
C37 N2 C46 C45 2.3(9)
Ir1 N2 C46 C45 174.1(6)
C37 N2 C46 C41 -177.0(8)
Ir1 N2 C46 C41 -5.2(14)
C44 C45 C46 N2 -177.8(8)
O2 C45 C46 N2 -1.8(9)
C44 C45 C46 C41 1.7(13)
O2 C45 C46 C41 177.6(6)
C42 C41 C46 N2 178.9(8)
C42 C41 C46 C45 -0.4(11)
C43 C42 C47 C49 173.8(8)
C41 C42 C47 C49 -9.7(11)
C43 C42 C47 C50 52.4(11)
C41 C42 C47 C50 -131.1(8)
C43 C42 C47 C48 -64.5(10)
C41 C42 C47 C48 112.0(9)
C55 N3 C51 C52 7.1(13)
Ir1 N3 C51 C52 -172.7(7)
N3 C51 C52 C53 -4.3(14)
C51 C52 C53 C54 0.8(14)
C52 C53 C54 C55 -0.3(14)
C51 N3 C55 C54 -6.4(11)
Ir1 N3 C55 C54 173.3(6)
C51 N3 C55 C61 176.3(7)
Ir1 N3 C55 C61 -3.9(7)
C53 C54 C55 N3 3.2(12)
C53 C54 C55 C61 -179.8(7)
N5 N4 C61 C62 1.1(7)
Ir1 N4 C61 C62 176.9(4)
N5 N4 C61 C55 -176.9(5)
Ir1 N4 C61 C55 -1.1(7)
N3 C55 C61 N4 3.3(8)
C54 C55 C61 N4 -173.9(7)
N3 C55 C61 C62 -174.1(7)
C54 C55 C61 C62 8.7(11)
N4 C61 C62 C63 -1.4(7)
C55 C61 C62 C63 176.1(7)
N4 N5 C63 C62 -0.7(8)
N4 N5 C63 N6 177.2(6)
C61 C62 C63 N5 1.2(7)
C61 C62 C63 N6 -176.2(7)
C64 N6 C63 N5 168.5(7)
C64 N6 C63 C62 -14.3(12)
C63 N6 C64 O3 -0.6(13)
C63 N6 C64 C65 174.6(7)
O3 C64 C65 F2 140.6(12)
N6 C64 C65 F2 -35.1(14)
O3 C64 C65 F3 13.5(16)
N6 C64 C65 F3 -162.1(10)
O3 C64 C65 F1 -106.6(15)
N6 C64 C65 F1 77.7(16)
